data_7209318
loop_
_publ_author_name
'Schuster, H.U.'
'Tomuschat, C.'

_publ_section_title
;
 ABX - Verbindungen mit modifizierter Ni2In Struktur
;
_journal_name_full
;
Zeitschrift fuer Naturforschung, Teil B. Anorganische Chemie, Organische
 Chemie (33,1978-41,1986)
;
_journal_page_first 1193
_journal_page_last 1194
_journal_volume 36
_journal_year 1981
_chemical_formula_sum 'Ag Bi Eu'
_chemical_name_systematic 'Ag Eu Bi'
_space_group_IT_number 194
_symmetry_space_group_name_Hall '-P 6c 2c'
_symmetry_space_group_name_H-M 'P 63/m m c'
_cell_angle_alpha 90
_cell_angle_beta 90
_cell_angle_gamma 120
_cell_formula_units_Z 2
_cell_length_a 4.877
_cell_length_b 4.877
_cell_length_c 8.139
_cell_volume 167.651
_citation_journal_id_ASTM ZNBAD2
_cod_data_source_file silver1-2_84.cif
_cod_data_source_block Ag1Bi1Eu1
_cod_original_cell_volume 167.6514
_cod_original_formula_sum 'Ag1 Bi1 Eu1'
_cod_database_code 7209318

loop_
_symmetry_equiv_pos_as_xyz
x,y,z
x-y,x,z+1/2
-y,x-y,z
-x,-y,z+1/2
-x+y,-x,z
y,-x+y,z+1/2
-y,-x,-z+1/2
x-y,-y,-z
x,x-y,-z+1/2
y,x,-z
-x+y,y,-z+1/2
-x,-x+y,-z
-x,-y,-z
-x+y,-x,-z-1/2
y,-x+y,-z
x,y,-z-1/2
x-y,x,-z
-y,x-y,-z-1/2
y,x,z-1/2
-x+y,y,z
-x,-x+y,z-1/2
-y,-x,z
x-y,-y,z-1/2
x,x-y,z

loop_
_atom_site_label
_atom_site_type_symbol
_atom_site_fract_x
_atom_site_fract_y
_atom_site_fract_z
_atom_site_occupancy
_atom_site_U_iso_or_equiv
Bi1 Bi 0.3333 0.6667 0.25 1 0.0
Ag1 Ag 0.3333 0.6667 0.75 1 0.0
Eu1 Eu 0 0 0 1 0.0
